data_1505681
loop_
_publ_author_name
'Jiang, Yi'
'Alcaraz, Ana A.'
'Chen, Jian-Min'
'Kobayashi, Hisayoshi'
'Lu, Yang J.'
'Snyder, James P.'

_publ_section_title
;
 Diastereomers of dibromo-7-epi-10-deacetylcephalomannine: crowded and
 cytotoxic taxanes exhibit halogen bonds.
;
_journal_issue 6
_journal_name_full 'Journal of medicinal chemistry'
_journal_page_first 1891
_journal_page_last 1899
_journal_paper_doi 10.1021/jm0509243
_journal_volume 49
_journal_year 2006
_chemical_formula_sum 'C45 H58 Br2 N2 O15'
_chemical_formula_weight 1026.75
_chemical_name_systematic
; 
 ? 
;
_space_group_IT_number 19
_symmetry_cell_setting orthorhombic
_symmetry_space_group_name_Hall 'P 2ac 2ab'
_symmetry_space_group_name_H-M 'P 21 21 21'
_atom_sites_solution_hydrogens geom
_atom_sites_solution_primary direct
_atom_sites_solution_secondary difmap
_audit_creation_method SHELXL-97
_cell_angle_alpha 90.00
_cell_angle_beta 90.00
_cell_angle_gamma 90.00
_cell_formula_units_Z 4
_cell_length_a 11.054(7)
_cell_length_b 20.276(12)
_cell_length_c 21.194(13)
_cell_measurement_reflns_used 1006
_cell_measurement_temperature 293(2)
_cell_measurement_theta_max 18.704
_cell_measurement_theta_min 2.780
_cell_volume 4750(5)
_computing_cell_refinement 'Bruker SMART'
_computing_data_collection 'Bruker SMART'
_computing_data_reduction 'Bruker SHELXTL'
_computing_molecular_graphics 'Bruker SHELXTL'
_computing_publication_material 'Bruker SHELXTL'
_computing_structure_refinement 'SHELXL-97 (Sheldrick, 1997)'
_computing_structure_solution 'SHELXS-97 (Sheldrick, 1990)'
_diffrn_ambient_temperature 293(2)
_diffrn_measured_fraction_theta_full 1.000
_diffrn_measured_fraction_theta_max 1.000
_diffrn_measurement_device_type 'CCD area detector'
_diffrn_measurement_method 'phi and omega scans'
_diffrn_radiation_monochromator graphite
_diffrn_radiation_source 'fine-focus sealed tube'
_diffrn_radiation_type MoK\a
_diffrn_radiation_wavelength 0.71073
_diffrn_reflns_av_R_equivalents 0.0857
_diffrn_reflns_av_sigmaI/netI 0.1387
_diffrn_reflns_limit_h_max 13
_diffrn_reflns_limit_h_min -13
_diffrn_reflns_limit_k_max 25
_diffrn_reflns_limit_k_min -25
_diffrn_reflns_limit_l_max 12
_diffrn_reflns_limit_l_min -26
_diffrn_reflns_number 21479
_diffrn_reflns_theta_full 26.01
_diffrn_reflns_theta_max 26.01
_diffrn_reflns_theta_min 1.92
_diffrn_standards_decay_% 8.95
_exptl_absorpt_coefficient_mu 1.775
_exptl_absorpt_correction_T_max 0.7766
_exptl_absorpt_correction_T_min 0.6652
_exptl_absorpt_correction_type multi-scan
_exptl_absorpt_process_details sadabs
_exptl_crystal_density_diffrn 1.436
_exptl_crystal_density_method 'not measured'
_exptl_crystal_F_000 2128
_exptl_crystal_size_max 0.25
_exptl_crystal_size_mid 0.20
_exptl_crystal_size_min 0.15
_refine_diff_density_max 0.629
_refine_diff_density_min -0.293
_refine_diff_density_rms 0.058
_refine_ls_abs_structure_details 'Flack H D (1983), Acta Cryst. A39, 876-881'
_refine_ls_abs_structure_Flack -0.011(9)
_refine_ls_extinction_method none
_refine_ls_goodness_of_fit_ref 0.923
_refine_ls_hydrogen_treatment mixed
_refine_ls_matrix_type full
_refine_ls_number_parameters 577
_refine_ls_number_reflns 9352
_refine_ls_number_restraints 0
_refine_ls_restrained_S_all 0.923
_refine_ls_R_factor_all 0.1251
_refine_ls_R_factor_gt 0.0528
_refine_ls_shift/su_max 0.001
_refine_ls_shift/su_mean 0.000
_refine_ls_structure_factor_coef Fsqd
_refine_ls_weighting_details 'calc w=1/[\s^2^(Fo^2^)+(0.0000P)^2^+0.0000P] where P=(Fo^2^+2Fc^2^)/3'
_refine_ls_weighting_scheme calc
_refine_ls_wR_factor_gt 0.1005
_refine_ls_wR_factor_ref 0.1229
_reflns_number_gt 5028
_reflns_number_total 9352
_reflns_threshold_expression >2sigma(I)
_cod_data_source_file jm0509243si20050916_052455.cif
_cod_data_source_block f41027a
_cod_depositor_comments
;
The following automatic conversions were performed:

'_symmetry_cell_setting' value 'Orthorhombic' changed to
'orthorhombic' according to
/home/saulius/struct/CIF-dictionaries/cif_core.dic dictionary named
'cif_core.dic' version 2.4.1 from 2010-06-29.

Automatic conversion script
Id: cif_fix_values 1715 2011-07-08 13:25:40Z adriana 
;
_cod_original_sg_symbol_H-M P2(1)2(1)2(1)
_cod_database_code 1505681

loop_
_symmetry_equiv_pos_as_xyz
'x, y, z'
'-x+1/2, -y, z+1/2'
'-x, y+1/2, -z+1/2'
'x+1/2, -y+1/2, -z'

loop_
_atom_site_label
_atom_site_type_symbol
_atom_site_fract_x
_atom_site_fract_y
_atom_site_fract_z
_atom_site_U_iso_or_equiv
_atom_site_adp_type
_atom_site_occupancy
_atom_site_symmetry_multiplicity
_atom_site_calc_flag
_atom_site_refinement_flags
Br1 Br 0.35266(6) 0.37846(3) 0.94766(4) 0.0832(2) Uani 1 1 d .
Br2 Br 0.31979(6) 0.60259(3) 0.90183(4) 0.0926(3) Uani 1 1 d .
C1 C 0.6770(4) 0.24687(19) 0.8117(2) 0.0360(11) Uani 1 1 d .
C2 C 0.7511(4) 0.2626(2) 0.7497(2) 0.0388(12) Uani 1 1 d .
H2A H 0.7489 0.2237 0.7223 0.047 Uiso 1 1 calc R
C3 C 0.8876(4) 0.2856(2) 0.7569(2) 0.0392(12) Uani 1 1 d .
H3A H 0.8980 0.2990 0.8010 0.047 Uiso 1 1 calc R
C4 C 0.9124(4) 0.3480(2) 0.7162(2) 0.0451(12) Uani 1 1 d .
C5 C 1.0429(5) 0.3632(3) 0.6903(3) 0.0634(16) Uani 1 1 d .
H5A H 1.0684 0.4078 0.7021 0.076 Uiso 1 1 calc R
C6 C 1.1445(5) 0.3139(3) 0.7015(3) 0.0806(19) Uani 1 1 d .
H6A H 1.1627 0.2918 0.6620 0.097 Uiso 1 1 calc R
H6B H 1.2164 0.3377 0.7144 0.097 Uiso 1 1 calc R
C7 C 1.1156(4) 0.2619(3) 0.7511(3) 0.0592(15) Uani 1 1 d .
H7A H 1.1742 0.2261 0.7455 0.071 Uiso 1 1 calc R
C8 C 0.9858(4) 0.2306(2) 0.7436(2) 0.0471(13) Uani 1 1 d .
C9 C 0.9925(4) 0.1711(2) 0.7906(3) 0.0474(13) Uani 1 1 d .
C10 C 0.9664(5) 0.1761(2) 0.8621(2) 0.0452(13) Uani 1 1 d .
H10A H 1.0323 0.2018 0.8809 0.054 Uiso 1 1 calc R
C11 C 0.8495(4) 0.2111(2) 0.8781(2) 0.0405(12) Uani 1 1 d .
C12 C 0.8479(4) 0.2647(2) 0.9148(2) 0.0391(11) Uani 1 1 d .
C13 C 0.7294(4) 0.3023(2) 0.9193(2) 0.0386(12) Uani 1 1 d .
H13A H 0.6752 0.2801 0.9491 0.046 Uiso 1 1 calc R
C14 C 0.6668(4) 0.3083(2) 0.8545(2) 0.0395(11) Uani 1 1 d .
H14A H 0.7013 0.3457 0.8323 0.047 Uiso 1 1 calc R
H14B H 0.5817 0.3176 0.8613 0.047 Uiso 1 1 calc R
C15 C 0.7304(4) 0.1860(2) 0.8470(2) 0.0425(12) Uani 1 1 d .
C16 C 0.7452(5) 0.1265(2) 0.8017(2) 0.0508(13) Uani 1 1 d .
H16A H 0.8001 0.1380 0.7684 0.076 Uiso 1 1 calc R
H16B H 0.6680 0.1151 0.7841 0.076 Uiso 1 1 calc R
H16C H 0.7768 0.0895 0.8247 0.076 Uiso 1 1 calc R
C17 C 0.6411(5) 0.1617(2) 0.8987(3) 0.0581(14) Uani 1 1 d .
H17A H 0.6756 0.1246 0.9204 0.087 Uiso 1 1 calc R
H17B H 0.5662 0.1488 0.8795 0.087 Uiso 1 1 calc R
H17C H 0.6266 0.1966 0.9283 0.087 Uiso 1 1 calc R
C18 C 0.9534(5) 0.2908(2) 0.9525(3) 0.0539(14) Uani 1 1 d .
H18A H 1.0228 0.2632 0.9456 0.081 Uiso 1 1 calc R
H18B H 0.9331 0.2907 0.9965 0.081 Uiso 1 1 calc R
H18C H 0.9715 0.3350 0.9392 0.081 Uiso 1 1 calc R
C19 C 0.9753(5) 0.2005(3) 0.6762(3) 0.0703(17) Uani 1 1 d .
H19A H 0.8967 0.1811 0.6710 0.105 Uiso 1 1 calc R
H19B H 1.0362 0.1672 0.6708 0.105 Uiso 1 1 calc R
H19C H 0.9865 0.2346 0.6453 0.105 Uiso 1 1 calc R
C20 C 0.8733(5) 0.3519(3) 0.6465(2) 0.0588(15) Uani 1 1 d .
H20A H 0.8377 0.3113 0.6310 0.071 Uiso 1 1 calc R
H20B H 0.8208 0.3891 0.6376 0.071 Uiso 1 1 calc R
C21 C 0.6054(4) 0.2984(2) 0.6720(2) 0.0402(12) Uani 1 1 d .
C22 C 0.9210(5) 0.4324(2) 0.7964(3) 0.0461(13) Uani 1 1 d .
C23 C 0.8652(5) 0.4964(2) 0.8153(3) 0.0578(14) Uani 1 1 d .
H23A H 0.9083 0.5144 0.8507 0.087 Uiso 1 1 calc R
H23B H 0.7822 0.4894 0.8268 0.087 Uiso 1 1 calc R
H23C H 0.8692 0.5268 0.7806 0.087 Uiso 1 1 calc R
C24 C 0.5234(4) 0.3542(2) 0.6550(2) 0.0410(12) Uani 1 1 d .
C25 C 0.5344(5) 0.4168(3) 0.6804(3) 0.0719(18) Uani 1 1 d .
H25A H 0.5936 0.4253 0.7105 0.086 Uiso 1 1 calc R
C26 C 0.4579(7) 0.4665(3) 0.6612(4) 0.101(3) Uani 1 1 d .
H26A H 0.4671 0.5086 0.6778 0.122 Uiso 1 1 calc R
C27 C 0.3681(6) 0.4546(3) 0.6178(3) 0.0802(19) Uani 1 1 d .
H27A H 0.3177 0.4886 0.6046 0.096 Uiso 1 1 calc R
C28 C 0.3534(5) 0.3921(3) 0.5941(3) 0.0705(16) Uani 1 1 d .
H28A H 0.2908 0.3834 0.5661 0.085 Uiso 1 1 calc R
C29 C 0.4313(5) 0.3419(3) 0.6118(2) 0.0566(15) Uani 1 1 d .
H29A H 0.4221 0.2999 0.5948 0.068 Uiso 1 1 calc R
C30 C 0.7152(5) 0.5779(2) 0.9755(2) 0.0476(13) Uani 1 1 d .
C31 C 0.6276(5) 0.6248(2) 0.9837(2) 0.0558(14) Uani 1 1 d .
H31A H 0.5468 0.6121 0.9848 0.067 Uiso 1 1 calc R
C32 C 0.6570(8) 0.6911(3) 0.9906(3) 0.084(2) Uani 1 1 d .
H32A H 0.5961 0.7223 0.9960 0.101 Uiso 1 1 calc R
C33 C 0.7781(9) 0.7109(3) 0.9892(3) 0.087(2) Uani 1 1 d .
H33A H 0.7986 0.7551 0.9943 0.104 Uiso 1 1 calc R
C34 C 0.8671(7) 0.6638(3) 0.9803(3) 0.083(2) Uani 1 1 d .
H34A H 0.9480 0.6763 0.9789 0.099 Uiso 1 1 calc R
C35 C 0.8359(5) 0.5985(3) 0.9736(3) 0.0700(16) Uani 1 1 d .
H35A H 0.8965 0.5673 0.9676 0.084 Uiso 1 1 calc R
C1" C 0.5045(4) 0.4806(2) 0.9023(3) 0.0439(12) Uani 1 1 d .
C2" C 0.3675(4) 0.4637(2) 0.9007(2) 0.0493(13) Uani 1 1 d .
C3" C 0.2892(5) 0.5129(2) 0.9372(3) 0.0590(15) Uani 1 1 d .
H3"A H 0.3162 0.5128 0.9813 0.071 Uiso 1 1 calc R
C4" C 0.1529(5) 0.4998(4) 0.9365(3) 0.097(2) Uani 1 1 d .
H4"A H 0.1370 0.4569 0.9538 0.145 Uiso 1 1 calc R
H4"B H 0.1238 0.5015 0.8938 0.145 Uiso 1 1 calc R
H4"C H 0.1123 0.5326 0.9613 0.145 Uiso 1 1 calc R
C5" C 0.3252(6) 0.4510(3) 0.8327(3) 0.0839(19) Uani 1 1 d .
H5"A H 0.3312 0.4910 0.8087 0.126 Uiso 1 1 calc R
H5"B H 0.2427 0.4362 0.8331 0.126 Uiso 1 1 calc R
H5"C H 0.3754 0.4177 0.8138 0.126 Uiso 1 1 calc R
C1' C 0.7225(4) 0.3855(3) 1.0012(3) 0.0482(13) Uani 1 1 d .
C2' C 0.7429(4) 0.4590(2) 1.0154(2) 0.0473(13) Uani 1 1 d .
H2'A H 0.8303 0.4670 1.0161 0.057 Uiso 1 1 calc R
C3' C 0.6866(4) 0.5043(2) 0.9649(2) 0.0418(12) Uani 1 1 d .
H3'A H 0.7234 0.4921 0.9245 0.050 Uiso 1 1 calc R
N1 N 0.5560(3) 0.49023(18) 0.95937(19) 0.0440(10) Uani 1 1 d .
H1A H 0.5122 0.4881 0.9928 0.053 Uiso 1 1 calc R
O1 O 0.5605(3) 0.23003(15) 0.78625(15) 0.0474(8) Uani 1 1 d .
H1B H 0.5091 0.2330 0.8140 0.071 Uiso 1 1 calc R
O2 O 0.6822(3) 0.31573(13) 0.71942(14) 0.0376(7) Uani 1 1 d .
O3 O 0.8613(3) 0.40609(15) 0.74690(15) 0.0479(8) Uani 1 1 d .
O4 O 0.9972(3) 0.3619(2) 0.62515(17) 0.0774(12) Uani 1 1 d .
O5 O 1.1323(3) 0.28734(17) 0.81385(18) 0.0620(10) Uani 1 1 d .
H5 H 1.0969 0.3227 0.8172 0.093 Uiso 1 1 calc R
O6 O 1.0405(4) 0.12030(18) 0.77161(19) 0.0774(12) Uani 1 1 d .
O7 O 0.9710(3) 0.11191(15) 0.88930(18) 0.0681(11) Uani 1 1 d .
H7 H 1.0284 0.1097 0.9137 0.102 Uiso 1 1 calc R
O8 O 0.7519(3) 0.37114(14) 0.94058(14) 0.0424(8) Uani 1 1 d .
O9 O 0.6056(3) 0.24518(17) 0.64645(17) 0.0593(10) Uani 1 1 d .
O10 O 1.0091(3) 0.40719(17) 0.82053(18) 0.0615(10) Uani 1 1 d .
O11 O 0.6875(4) 0.34592(18) 1.03926(18) 0.0770(13) Uani 1 1 d .
O12 O 0.6956(3) 0.47543(16) 1.07540(15) 0.0594(10) Uani 1 1 d .
H12 H 0.6373 0.4518 1.0832 0.089 Uiso 1 1 calc R
O13 O 0.5609(3) 0.4830(2) 0.85289(18) 0.0675(11) Uani 1 1 d .
O14 O 0.3534(3) 0.23295(18) 0.86395(19) 0.0743(11) Uani 1 1 d .
O15 O 0.9159(4) 0.98310(19) 0.92360(18) 0.0764(12) Uani 1 1 d .
N2 N 0.8098(7) 0.4145(3) 0.1793(3) 0.105(2) Uani 1 1 d .
C39 C 0.8472(7) 0.3964(4) 0.2303(5) 0.096(2) Uani 1 1 d .
C40 C 0.8888(8) 0.3704(4) 0.2913(4) 0.121(3) Uani 1 1 d .
H40A H 0.9641 0.3908 0.3025 0.181 Uiso 1 1 calc R
H40B H 0.9000 0.3235 0.2881 0.181 Uiso 1 1 calc R
H40C H 0.8295 0.3797 0.3231 0.181 Uiso 1 1 calc R

loop_
_atom_site_aniso_label
_atom_site_aniso_U_11
_atom_site_aniso_U_22
_atom_site_aniso_U_33
_atom_site_aniso_U_23
_atom_site_aniso_U_13
_atom_site_aniso_U_12
Br1 0.0735(4) 0.0660(4) 0.1102(5) 0.0008(4) 0.0053(4) -0.0216(3)
Br2 0.0769(5) 0.0779(4) 0.1230(6) 0.0102(4) -0.0254(5) 0.0225(3)
C1 0.032(3) 0.037(2) 0.040(3) 0.000(2) -0.006(2) 0.000(2)
C2 0.037(3) 0.039(3) 0.041(3) -0.005(2) -0.008(2) 0.003(2)
C3 0.034(3) 0.049(3) 0.035(3) -0.003(2) -0.004(2) 0.000(2)
C4 0.040(3) 0.060(3) 0.035(3) 0.003(3) -0.004(2) -0.006(2)
C5 0.048(4) 0.093(4) 0.050(4) 0.009(3) 0.000(3) -0.012(3)
C6 0.036(3) 0.123(5) 0.083(5) 0.007(4) 0.013(3) -0.005(4)
C7 0.034(3) 0.076(4) 0.067(4) -0.003(3) 0.002(3) 0.007(3)
C8 0.042(3) 0.060(3) 0.039(3) -0.012(3) -0.001(3) 0.007(2)
C9 0.040(3) 0.041(3) 0.061(4) -0.015(3) -0.009(3) 0.012(2)
C10 0.045(3) 0.038(3) 0.052(3) -0.010(3) -0.012(3) 0.012(2)
C11 0.049(3) 0.034(2) 0.039(3) 0.006(2) -0.008(3) 0.004(2)
C12 0.048(3) 0.032(2) 0.037(3) 0.000(2) -0.007(2) -0.003(2)
C13 0.039(3) 0.035(3) 0.041(3) -0.001(2) 0.004(2) -0.003(2)
C14 0.029(3) 0.043(2) 0.047(3) -0.006(2) -0.005(2) 0.006(2)
C15 0.041(3) 0.039(3) 0.048(3) -0.001(2) -0.009(3) -0.001(2)
C16 0.053(3) 0.039(3) 0.061(3) -0.011(3) -0.016(3) 0.002(2)
C17 0.059(3) 0.052(3) 0.064(4) 0.009(3) 0.004(3) -0.016(3)
C18 0.059(3) 0.053(3) 0.049(3) -0.010(3) -0.016(3) 0.006(3)
C19 0.066(4) 0.087(4) 0.058(4) -0.018(3) 0.010(3) 0.016(3)
C20 0.056(4) 0.076(4) 0.044(3) 0.012(3) 0.000(3) -0.008(3)
C21 0.038(3) 0.049(3) 0.034(3) 0.004(3) -0.004(2) -0.005(2)
C22 0.041(3) 0.047(3) 0.050(4) 0.006(3) 0.002(3) -0.015(3)
C23 0.058(4) 0.049(3) 0.066(4) 0.008(3) 0.003(3) -0.001(3)
C24 0.040(3) 0.043(3) 0.040(3) 0.002(2) -0.010(2) 0.003(2)
C25 0.066(4) 0.055(4) 0.094(5) -0.010(3) -0.040(4) 0.001(3)
C26 0.096(5) 0.049(4) 0.159(7) -0.015(4) -0.062(6) 0.022(4)
C27 0.075(5) 0.067(4) 0.098(5) 0.008(4) -0.032(4) 0.021(4)
C28 0.052(3) 0.099(5) 0.061(4) 0.011(4) -0.026(3) -0.001(4)
C29 0.060(4) 0.061(3) 0.050(3) -0.004(3) -0.018(3) 0.009(3)
C30 0.046(3) 0.051(3) 0.045(3) -0.011(2) -0.007(3) 0.004(3)
C31 0.062(4) 0.049(3) 0.056(3) -0.003(3) 0.000(3) 0.017(3)
C32 0.131(7) 0.053(4) 0.068(4) -0.001(3) -0.009(5) 0.017(4)
C33 0.144(7) 0.055(4) 0.062(4) -0.002(3) -0.013(5) -0.020(5)
C34 0.083(5) 0.075(4) 0.090(5) -0.001(4) -0.022(4) -0.037(4)
C35 0.049(4) 0.064(3) 0.097(5) -0.006(3) -0.013(3) -0.011(3)
C1" 0.040(3) 0.049(3) 0.042(3) -0.013(3) -0.003(3) 0.003(2)
C2" 0.035(3) 0.061(3) 0.052(3) -0.011(3) -0.003(3) -0.001(2)
C3" 0.035(3) 0.076(4) 0.066(4) -0.012(3) -0.006(3) 0.005(3)
C4" 0.036(4) 0.142(6) 0.112(6) -0.035(5) -0.004(4) -0.004(4)
C5" 0.059(4) 0.134(5) 0.058(4) -0.022(4) -0.015(3) -0.015(4)
C1' 0.030(3) 0.056(3) 0.058(4) -0.014(3) 0.002(3) 0.006(2)
C2' 0.028(3) 0.055(3) 0.059(4) -0.015(3) -0.005(3) 0.003(2)
C3' 0.028(3) 0.051(3) 0.046(3) -0.005(2) -0.002(2) -0.001(2)
N1 0.031(2) 0.061(3) 0.040(3) -0.014(2) 0.003(2) 0.0007(19)
O1 0.0309(18) 0.063(2) 0.049(2) -0.0068(17) -0.0038(16) -0.0116(16)
O2 0.0359(18) 0.0370(16) 0.0398(19) 0.0001(14) -0.0060(17) 0.0026(14)
O3 0.0437(19) 0.0448(18) 0.055(2) 0.0052(17) -0.0091(19) -0.0032(17)
O4 0.062(3) 0.124(4) 0.045(2) 0.019(2) 0.006(2) -0.020(2)
O5 0.040(2) 0.073(2) 0.073(3) 0.001(2) -0.014(2) 0.0046(18)
O6 0.090(3) 0.064(2) 0.078(3) -0.018(2) -0.004(2) 0.038(2)
O7 0.083(3) 0.044(2) 0.078(3) 0.007(2) -0.025(2) 0.0216(19)
O8 0.0466(19) 0.0409(17) 0.040(2) -0.0110(16) 0.0023(16) 0.0027(15)
O9 0.075(3) 0.050(2) 0.053(2) -0.0124(19) -0.021(2) 0.0058(18)
O10 0.048(2) 0.062(2) 0.074(3) -0.007(2) -0.022(2) -0.0019(19)
O11 0.117(4) 0.059(2) 0.055(2) -0.012(2) 0.037(3) -0.023(2)
O12 0.062(2) 0.065(2) 0.051(2) -0.0227(18) 0.0005(19) 0.0058(18)
O13 0.045(2) 0.112(3) 0.046(2) -0.005(2) 0.002(2) -0.008(2)
O14 0.051(2) 0.082(2) 0.090(3) 0.004(2) 0.006(2) 0.003(2)
O15 0.071(3) 0.083(3) 0.075(3) 0.004(2) -0.011(2) -0.011(2)
N2 0.137(6) 0.103(5) 0.076(4) 0.014(4) 0.014(4) 0.020(4)
C39 0.071(5) 0.085(5) 0.133(7) -0.037(6) 0.023(5) -0.009(4)
C40 0.138(7) 0.118(6) 0.106(6) -0.047(5) -0.058(6) 0.047(5)

loop_
_atom_type_symbol
_atom_type_description
_atom_type_scat_dispersion_real
_atom_type_scat_dispersion_imag
_atom_type_scat_source
C C 0.0033 0.0016 'International Tables Vol C Tables 4.2.6.8 and 6.1.1.4'
H H 0.0000 0.0000 'International Tables Vol C Tables 4.2.6.8 and 6.1.1.4'
N N 0.0061 0.0033 'International Tables Vol C Tables 4.2.6.8 and 6.1.1.4'
O O 0.0106 0.0060 'International Tables Vol C Tables 4.2.6.8 and 6.1.1.4'
Br Br -0.2901 2.4595 'International Tables Vol C Tables 4.2.6.8 and 6.1.1.4'

loop_
_geom_angle_atom_site_label_1
_geom_angle_atom_site_label_2
_geom_angle_atom_site_label_3
_geom_angle
O1 C1 C14 110.3(3)
O1 C1 C15 109.3(3)
C14 C1 C15 112.7(4)
O1 C1 C2 101.5(3)
C14 C1 C2 111.3(3)
C15 C1 C2 111.2(4)
O2 C2 C1 104.1(3)
O2 C2 C3 108.6(3)
C1 C2 C3 118.2(4)
O2 C2 H2A 108.5
C1 C2 H2A 108.5
C3 C2 H2A 108.5
C4 C3 C8 110.7(4)
C4 C3 C2 110.7(4)
C8 C3 C2 115.3(3)
C4 C3 H3A 106.5
C8 C3 H3A 106.5
C2 C3 H3A 106.5
O3 C4 C20 106.1(4)
O3 C4 C3 109.9(4)
C20 C4 C3 121.6(4)
O3 C4 C5 110.7(4)
C20 C4 C5 85.0(4)
C3 C4 C5 120.9(4)
O4 C5 C6 112.8(5)
O4 C5 C4 90.5(4)
C6 C5 C4 119.6(5)
O4 C5 H5A 110.8
C6 C5 H5A 110.8
C4 C5 H5A 110.8
C7 C6 C5 114.0(5)
C7 C6 H6A 108.7
C5 C6 H6A 108.7
C7 C6 H6B 108.7
C5 C6 H6B 108.7
H6A C6 H6B 107.6
O5 C7 C6 111.3(5)
O5 C7 C8 110.7(4)
C6 C7 C8 113.6(5)
O5 C7 H7A 107.0
C6 C7 H7A 107.0
C8 C7 H7A 107.0
C19 C8 C9 106.5(4)
C19 C8 C7 108.5(4)
C9 C8 C7 101.7(4)
C19 C8 C3 112.9(4)
C9 C8 C3 117.5(4)
C7 C8 C3 108.9(4)
O6 C9 C10 117.3(5)
O6 C9 C8 117.3(5)
C10 C9 C8 124.3(4)
O7 C10 C11 111.7(4)
O7 C10 C9 109.3(4)
C11 C10 C9 114.2(4)
O7 C10 H10A 107.1
C11 C10 H10A 107.1
C9 C10 H10A 107.1
C12 C11 C10 121.5(4)
C12 C11 C15 120.1(4)
C10 C11 C15 118.3(4)
C11 C12 C18 125.7(4)
C11 C12 C13 117.2(4)
C18 C12 C13 117.2(4)
O8 C13 C12 110.3(3)
O8 C13 C14 105.8(3)
C12 C13 C14 111.7(4)
O8 C13 H13A 109.7
C12 C13 H13A 109.7
C14 C13 H13A 109.7
C13 C14 C1 115.2(3)
C13 C14 H14A 108.5
C1 C14 H14A 108.5
C13 C14 H14B 108.5
C1 C14 H14B 108.5
H14A C14 H14B 107.5
C16 C15 C17 104.9(4)
C16 C15 C11 115.3(4)
C17 C15 C11 110.0(4)
C16 C15 C1 111.1(4)
C17 C15 C1 110.4(4)
C11 C15 C1 105.2(3)
C15 C16 H16A 109.5
C15 C16 H16B 109.5
H16A C16 H16B 109.5
C15 C16 H16C 109.5
H16A C16 H16C 109.5
H16B C16 H16C 109.5
C15 C17 H17A 109.5
C15 C17 H17B 109.5
H17A C17 H17B 109.5
C15 C17 H17C 109.5
H17A C17 H17C 109.5
H17B C17 H17C 109.5
C12 C18 H18A 109.5
C12 C18 H18B 109.5
H18A C18 H18B 109.5
C12 C18 H18C 109.5
H18A C18 H18C 109.5
H18B C18 H18C 109.5
C8 C19 H19A 109.5
C8 C19 H19B 109.5
H19A C19 H19B 109.5
C8 C19 H19C 109.5
H19A C19 H19C 109.5
H19B C19 H19C 109.5
O4 C20 C4 92.4(4)
O4 C20 H20A 113.2
C4 C20 H20A 113.2
O4 C20 H20B 113.2
C4 C20 H20B 113.2
H20A C20 H20B 110.6
O9 C21 O2 124.1(4)
O9 C21 C24 124.7(4)
O2 C21 C24 111.1(4)
O10 C22 O3 123.7(5)
O10 C22 C23 125.9(5)
O3 C22 C23 110.5(5)
C22 C23 H23A 109.5
C22 C23 H23B 109.5
H23A C23 H23B 109.5
C22 C23 H23C 109.5
H23A C23 H23C 109.5
H23B C23 H23C 109.5
C25 C24 C29 118.9(4)
C25 C24 C21 123.2(4)
C29 C24 C21 117.9(4)
C26 C25 C24 120.2(5)
C26 C25 H25A 119.9
C24 C25 H25A 119.9
C27 C26 C25 120.8(6)
C27 C26 H26A 119.6
C25 C26 H26A 119.6
C28 C27 C26 119.4(5)
C28 C27 H27A 120.3
C26 C27 H27A 120.3
C27 C28 C29 120.4(5)
C27 C28 H28A 119.8
C29 C28 H28A 119.8
C28 C29 C24 120.1(5)
C28 C29 H29A 119.9
C24 C29 H29A 119.9
C31 C30 C35 118.1(5)
C31 C30 C3' 123.1(5)
C35 C30 C3' 118.7(4)
C30 C31 C32 121.3(6)
C30 C31 H31A 119.3
C32 C31 H31A 119.3
C31 C32 C33 119.9(7)
C31 C32 H32A 120.0
C33 C32 H32A 120.0
C34 C33 C32 119.0(6)
C34 C33 H33A 120.5
C32 C33 H33A 120.5
C35 C34 C33 120.0(7)
C35 C34 H34A 120.0
C33 C34 H34A 120.0
C34 C35 C30 121.6(6)
C34 C35 H35A 119.2
C30 C35 H35A 119.2
O13 C1" N1 123.2(4)
O13 C1" C2" 119.2(5)
N1 C1" C2" 117.6(5)
C3" C2" C5" 114.4(5)
C3" C2" C1" 113.3(4)
C5" C2" C1" 110.7(4)
C3" C2" Br1 105.4(3)
C5" C2" Br1 107.2(4)
C1" C2" Br1 105.0(3)
C2" C3" C4" 115.9(5)
C2" C3" Br2 108.0(4)
C4" C3" Br2 108.7(4)
C2" C3" H3"A 108.0
C4" C3" H3"A 108.0
Br2 C3" H3"A 108.0
C3" C4" H4"A 109.5
C3" C4" H4"B 109.5
H4"A C4" H4"B 109.5
C3" C4" H4"C 109.5
H4"A C4" H4"C 109.5
H4"B C4" H4"C 109.5
C2" C5" H5"A 109.5
C2" C5" H5"B 109.5
H5"A C5" H5"B 109.5
C2" C5" H5"C 109.5
H5"A C5" H5"C 109.5
H5"B C5" H5"C 109.5
O11 C1' O8 124.7(5)
O11 C1' C2' 124.3(5)
O8 C1' C2' 111.0(5)
O12 C2' C1' 110.5(4)
O12 C2' C3' 109.5(4)
C1' C2' C3' 112.5(4)
O12 C2' H2'A 108.1
C1' C2' H2'A 108.1
C3' C2' H2'A 108.1
N1 C3' C30 113.6(4)
N1 C3' C2' 109.6(4)
C30 C3' C2' 113.2(4)
N1 C3' H3'A 106.7
C30 C3' H3'A 106.7
C2' C3' H3'A 106.7
C1" N1 C3' 120.8(4)
C1" N1 H1A 119.6
C3' N1 H1A 119.6
C1 O1 H1B 109.5
C21 O2 C2 117.2(3)
C22 O3 C4 118.4(4)
C20 O4 C5 91.9(4)
C7 O5 H5 109.5
C10 O7 H7 109.5
C1' O8 C13 116.7(4)
C2' O12 H12 109.5
N2 C39 C40 176.3(8)
C39 C40 H40A 109.5
C39 C40 H40B 109.5
H40A C40 H40B 109.5
C39 C40 H40C 109.5
H40A C40 H40C 109.5
H40B C40 H40C 109.5

loop_
_geom_bond_atom_site_label_1
_geom_bond_atom_site_label_2
_geom_bond_distance
Br1 C2" 2.001(5)
Br2 C3" 1.996(5)
C1 O1 1.438(5)
C1 C14 1.544(6)
C1 C15 1.559(6)
C1 C2 1.581(6)
C2 O2 1.467(5)
C2 C3 1.586(6)
C2 H2A 0.9800
C3 C4 1.556(6)
C3 C8 1.581(6)
C3 H3A 0.9800
C4 O3 1.459(6)
C4 C20 1.542(7)
C4 C5 1.574(7)
C5 O4 1.471(7)
C5 C6 1.522(8)
C5 H5A 0.9800
C6 C7 1.522(8)
C6 H6A 0.9700
C6 H6B 0.9700
C7 O5 1.439(6)
C7 C8 1.577(7)
C7 H7A 0.9800
C8 C19 1.559(7)
C8 C9 1.567(7)
C9 O6 1.227(5)
C9 C10 1.545(7)
C10 O7 1.424(6)
C10 C11 1.513(7)
C10 H10A 0.9800
C11 C12 1.335(6)
C11 C15 1.558(7)
C12 C18 1.510(7)
C12 C13 1.519(6)
C13 O8 1.488(5)
C13 C14 1.542(6)
C13 H13A 0.9800
C14 H14A 0.9700
C14 H14B 0.9700
C15 C16 1.550(7)
C15 C17 1.555(7)
C16 H16A 0.9600
C16 H16B 0.9600
C16 H16C 0.9600
C17 H17A 0.9600
C17 H17B 0.9600
C17 H17C 0.9600
C18 H18A 0.9600
C18 H18B 0.9600
C18 H18C 0.9600
C19 H19A 0.9600
C19 H19B 0.9600
C19 H19C 0.9600
C20 O4 1.457(6)
C20 H20A 0.9700
C20 H20B 0.9700
C21 O9 1.206(5)
C21 O2 1.362(5)
C21 C24 1.494(6)
C22 O10 1.213(6)
C22 O3 1.350(6)
C22 C23 1.492(7)
C23 H23A 0.9600
C23 H23B 0.9600
C23 H23C 0.9600
C24 C25 1.384(7)
C24 C29 1.391(7)
C25 C26 1.376(8)
C25 H25A 0.9300
C26 C27 1.375(9)
C26 H26A 0.9300
C27 C28 1.372(8)
C27 H27A 0.9300
C28 C29 1.384(7)
C28 H28A 0.9300
C29 H29A 0.9300
C30 C31 1.369(6)
C30 C35 1.398(7)
C30 C3' 1.542(6)
C31 C32 1.391(8)
C31 H31A 0.9300
C32 C33 1.398(10)
C32 H32A 0.9300
C33 C34 1.384(10)
C33 H33A 0.9300
C34 C35 1.376(8)
C34 H34A 0.9300
C35 H35A 0.9300
C1" O13 1.220(6)
C1" N1 1.350(7)
C1" C2" 1.554(7)
C2" C3" 1.530(7)
C2" C5" 1.537(7)
C3" C4" 1.531(8)
C3" H3"A 0.9800
C4" H4"A 0.9600
C4" H4"B 0.9600
C4" H4"C 0.9600
C5" H5"A 0.9600
C5" H5"B 0.9600
C5" H5"C 0.9600
C1' O11 1.202(6)
C1' O8 1.356(6)
C1' C2' 1.537(7)
C2' O12 1.415(6)
C2' C3' 1.542(7)
C2' H2'A 0.9800
C3' N1 1.476(6)
C3' H3'A 0.9800
N1 H1A 0.8600
O1 H1B 0.8200
O5 H5 0.8200
O7 H7 0.8200
O12 H12 0.8200
N2 C39 1.213(10)
C39 C40 1.471(12)
C40 H40A 0.9600
C40 H40B 0.9600
C40 H40C 0.9600

loop_
_geom_hbond_atom_site_label_D
_geom_hbond_atom_site_label_H
_geom_hbond_atom_site_label_A
_geom_hbond_distance_DH
_geom_hbond_distance_HA
_geom_hbond_distance_DA
_geom_hbond_angle_DHA
_geom_hbond_site_symmetry_A
O12 H12 O7 0.82 2.32 3.140(5) 176.7 4_457
O7 H7 O12 0.82 2.54 3.140(5) 131.1 4_557
O7 H7 O11 0.82 2.21 2.958(6) 151.3 4_557
O5 H5 O10 0.82 1.97 2.789(5) 176.9 .
O1 H1B O14 0.82 2.02 2.820(5) 165.0 .
N1 H1A O15 0.86 2.15 2.974(6) 161.1 4_467

loop_
_cod_related_entry_id
_cod_related_entry_code
_cod_related_entry_database
1 30651670 ChemSpider
